data_7103958
loop_
_publ_author_name
'Tong, Ming-Liang'
'Li, Li-Jun'
'Mochizuki, Katsunori'
'Chang, Ho-Chol'
'Chen, Xiao-Ming'
'Li, Ying'
'Kitagawa, Susumu'

_publ_section_title
;
 A novel three-dimensional coordination polymer constructed with
 mixed-valence dimeric copper(I,II) units
;
_journal_coden_ASTM CHCOFS
_journal_issue 3
_journal_name_full
;
 Chemical Communications (Cambridge, United Kingdom)
;
_journal_page_first 428
_journal_page_last 429
_journal_paper_doi 10.1039/b210914j
_journal_year 2003
_chemical_formula_sum 'C18 H12 Cu2 N3 O6'
_chemical_formula_weight 493.39
_space_group_IT_number 33
_symmetry_cell_setting orthorhombic
_symmetry_space_group_name_Hall 'P 2c -2n'
_symmetry_space_group_name_H-M 'P n a 21'
_atom_sites_solution_hydrogens geom
_atom_sites_solution_primary direct
_atom_sites_solution_secondary difmap
_audit_creation_method SHELXL-97
_cell_angle_alpha 90.00
_cell_angle_beta 90.00
_cell_angle_gamma 90.00
_cell_formula_units_Z 4
_cell_length_a 14.148(7)
_cell_length_b 9.007(5)
_cell_length_c 14.649(7)
_cell_measurement_temperature 298(2)
_cell_volume 1866.6(16)
_computing_cell_refinement 'CrystalClear (Rigaku Corp., 2000)'
_computing_data_collection 'CrystalClear (Rigaku Corp., 2000)'
_computing_data_reduction 'CrystalClear (Rigaku Corp., 2000)'
_computing_structure_refinement 'SHELXL-97 (Sheldrick, 1997)'
_computing_structure_solution 'SHELXS-97 (Sheldrick, 1990)'
_diffrn_ambient_temperature 298(2)
_diffrn_measured_fraction_theta_full 0.853
_diffrn_measured_fraction_theta_max 0.853
_diffrn_measurement_device 'Mercury CCD (2x2 bin mode)'
_diffrn_measurement_method dtintegrate.ref
_diffrn_radiation_detector CCD
_diffrn_radiation_monochromator 'Graphite Monochromator'
_diffrn_radiation_source 'Sealed Tube'
_diffrn_radiation_type Molybdenum
_diffrn_radiation_wavelength 0.7107
_diffrn_reflns_av_R_equivalents 0.0736
_diffrn_reflns_av_sigmaI/netI 0.0465
_diffrn_reflns_limit_h_max 19
_diffrn_reflns_limit_h_min -15
_diffrn_reflns_limit_k_max 11
_diffrn_reflns_limit_k_min -11
_diffrn_reflns_limit_l_max 18
_diffrn_reflns_limit_l_min -17
_diffrn_reflns_number 16511
_diffrn_reflns_theta_full 29.98
_diffrn_reflns_theta_max 29.98
_diffrn_reflns_theta_min 2.68
_exptl_absorpt_coefficient_mu 2.320
_exptl_crystal_colour 'dark blue'
_exptl_crystal_density_diffrn 1.756
_exptl_crystal_density_method 'not measured'
_exptl_crystal_description polyhedral
_exptl_crystal_F_000 988
_exptl_crystal_size_max 0.46
_exptl_crystal_size_mid 0.42
_exptl_crystal_size_min 0.36
_refine_diff_density_max 0.846
_refine_diff_density_min -0.948
_refine_diff_density_rms 0.098
_refine_ls_abs_structure_details 'Flack H D (1983), Acta Cryst. A39, 876-881'
_refine_ls_abs_structure_Flack 0.537(17)
_refine_ls_extinction_method none
_refine_ls_goodness_of_fit_ref 1.031
_refine_ls_hydrogen_treatment mixed
_refine_ls_matrix_type full
_refine_ls_number_parameters 262
_refine_ls_number_reflns 4377
_refine_ls_number_restraints 1
_refine_ls_restrained_S_all 1.031
_refine_ls_R_factor_all 0.0467
_refine_ls_R_factor_gt 0.0446
_refine_ls_shift/su_max 0.000
_refine_ls_shift/su_mean 0.000
_refine_ls_structure_factor_coef Fsqd
_refine_ls_weighting_details 'w=1/[\s^2^(Fo^2^)+(0.0691P)^2^+2.7329P] where P=(Fo^2^+2Fc^2^)/3'
_refine_ls_weighting_scheme calc
_refine_ls_wR_factor_gt 0.1130
_refine_ls_wR_factor_ref 0.1144
_reflns_number_gt 4165
_reflns_number_total 4377
_reflns_threshold_expression >2sigma(I)
_cod_data_source_file b210914j.txt
_cod_data_source_block complex_1
_cod_depositor_comments
;
The following automatic conversions were performed:

'_refine_ls_weighting_scheme' value 'calc
w=1/[\s^2^(Fo^2^)+(0.0691P)^2^+2.7329P] where P=(Fo^2^+2Fc^2^)/3' was
changed to 'calc'. New tag '_refine_ls_weighting_details' was
created. The value of the new tag was set to
'w=1/[\s^2^(Fo^2^)+(0.0691P)^2^+2.7329P] where P=(Fo^2^+2Fc^2^)/3'.

Automatic conversion script
Id: cif_fix_values 3143 2015-03-26 13:38:13Z robertas 
;
_cod_original_sg_symbol_H-M Pna2(1)
_cod_database_code 7103958

loop_
_symmetry_equiv_pos_as_xyz
'x, y, z'
'-x, -y, z+1/2'
'x+1/2, -y+1/2, z'
'-x+1/2, y+1/2, z+1/2'

loop_
_atom_site_label
_atom_site_type_symbol
_atom_site_fract_x
_atom_site_fract_y
_atom_site_fract_z
_atom_site_U_iso_or_equiv
_atom_site_adp_type
_atom_site_occupancy
_atom_site_calc_flag
_atom_site_refinement_flags
_atom_site_disorder_assembly
_atom_site_disorder_group
Cu1 Cu 0.18399(3) 0.07242(4) 0.75765(3) 0.01246(11) Uani 1 d . . .
Cu2 Cu 0.34112(4) 0.13365(6) 0.63011(5) 0.02976(15) Uani 1 d . . .
O1 O 0.2796(2) 0.0683(3) 0.8543(2) 0.0216(6) Uani 1 d . . .
O2 O 0.4036(2) 0.0905(4) 0.7603(3) 0.0305(6) Uani 1 d . . .
O3 O 0.18094(19) 0.2933(3) 0.7559(3) 0.0223(5) Uani 1 d . . .
O4 O 0.2935(3) 0.3367(4) 0.6522(3) 0.0389(10) Uani 1 d . . .
O5 O 0.0959(2) 0.0691(3) 0.6550(2) 0.0209(6) Uani 1 d . . .
O6 O 0.2173(2) 0.0299(5) 0.5616(2) 0.0334(8) Uani 1 d . . .
N1 N 0.5626(2) -0.0494(4) 1.0482(3) 0.0230(7) Uani 1 d . . .
N2 N 0.1993(2) 0.8469(3) 0.7421(3) 0.0214(8) Uani 1 d . . .
N3 N -0.0696(2) -0.0446(4) 0.3646(2) 0.0200(7) Uani 1 d . . .
C1 C 0.3677(3) 0.0700(4) 0.8363(3) 0.0179(7) Uani 1 d . . .
C2 C 0.4329(3) 0.0366(4) 0.9148(3) 0.0192(7) Uani 1 d . . .
C3 C 0.4044(3) -0.0496(5) 0.9880(3) 0.0279(9) Uani 1 d . . .
H3A H 0.3417 -0.0793 0.9937 0.033 Uiso 1 calc R . .
C4 C 0.4708(3) -0.0906(5) 1.0526(3) 0.0272(9) Uani 1 d . . .
H4A H 0.4513 -0.1492 1.1014 0.033 Uiso 1 calc R . .
C5 C 0.5261(3) 0.0825(5) 0.9110(3) 0.0239(8) Uani 1 d . . .
H5A H 0.5469 0.1420 0.8631 0.029 Uiso 1 calc R . .
C6 C 0.5878(3) 0.0395(5) 0.9785(3) 0.0276(9) Uani 1 d . . .
H6A H 0.6498 0.0735 0.9760 0.033 Uiso 1 calc R . .
C7 C 0.2320(3) 0.3754(4) 0.7077(3) 0.0207(8) Uani 1 d . . .
C8 C 0.2193(3) 0.5408(4) 0.7185(3) 0.0215(7) Uani 1 d . . .
C9 C 0.1316(3) 0.6031(4) 0.7395(3) 0.0267(10) Uani 1 d . . .
H9A H 0.0785 0.5433 0.7467 0.032 Uiso 1 calc R . .
C10 C 0.1249(3) 0.7555(4) 0.7492(4) 0.0297(9) Uani 1 d . . .
H10A H 0.0659 0.7965 0.7613 0.036 Uiso 1 calc R . .
C11 C 0.2945(3) 0.6356(5) 0.7067(4) 0.0319(11) Uani 1 d . . .
H11A H 0.3533 0.5980 0.6901 0.038 Uiso 1 calc R . .
C12 C 0.2829(3) 0.7859(5) 0.7193(4) 0.0303(10) Uani 1 d . . .
H12A H 0.3349 0.8478 0.7117 0.036 Uiso 1 calc R . .
C13 C 0.1315(3) 0.0396(5) 0.5785(3) 0.0201(8) Uani 1 d . . .
C14 C 0.0621(3) 0.0095(4) 0.5023(3) 0.0191(7) Uani 1 d . . .
C15 C -0.0332(3) 0.0304(6) 0.5179(3) 0.0277(9) Uani 1 d . . .
H15A H -0.0548 0.0624 0.5746 0.033 Uiso 1 calc R . .
C16 C -0.0964(3) 0.0026(6) 0.4470(3) 0.0311(10) Uani 1 d . . .
H16A H -0.1605 0.0178 0.4575 0.037 Uiso 1 calc R . .
C17 C 0.0907(3) -0.0374(5) 0.4167(3) 0.0245(8) Uani 1 d . . .
H17A H 0.1546 -0.0504 0.4038 0.029 Uiso 1 calc R . .
C18 C 0.0228(3) -0.0647(5) 0.3503(3) 0.0243(8) Uani 1 d . . .
H18A H 0.0425 -0.0984 0.2934 0.029 Uiso 1 calc R . .

loop_
_atom_site_aniso_label
_atom_site_aniso_U_11
_atom_site_aniso_U_22
_atom_site_aniso_U_33
_atom_site_aniso_U_23
_atom_site_aniso_U_13
_atom_site_aniso_U_12
Cu1 0.01000(17) 0.01279(18) 0.0146(2) -0.00004(17) -0.00146(18) 0.00058(12)
Cu2 0.0269(3) 0.0355(3) 0.0268(3) -0.0088(2) 0.0032(2) 0.0127(2)
O1 0.0105(12) 0.0361(16) 0.0181(14) 0.0018(11) -0.0058(11) 0.0009(10)
O2 0.0213(13) 0.0528(18) 0.0174(14) 0.0040(15) -0.0022(15) -0.0034(12)
O3 0.0232(11) 0.0152(11) 0.0285(14) 0.0005(14) 0.0088(13) 0.0009(9)
O4 0.045(2) 0.0180(15) 0.054(3) 0.0014(14) 0.0288(18) 0.0063(13)
O5 0.0129(13) 0.0342(17) 0.0156(14) -0.0039(10) -0.0057(11) 0.0039(10)
O6 0.0131(13) 0.062(2) 0.0249(17) -0.0124(16) -0.0008(12) -0.0016(14)
N1 0.0157(15) 0.0319(18) 0.0213(18) 0.0078(13) -0.0018(13) 0.0036(13)
N2 0.0197(14) 0.0124(13) 0.032(2) -0.0046(13) -0.0019(14) 0.0026(10)
N3 0.0176(16) 0.0252(16) 0.0173(17) 0.0005(12) -0.0038(13) 0.0015(12)
C1 0.0169(17) 0.0208(18) 0.016(2) 0.0002(12) -0.0038(14) -0.0002(13)
C2 0.0127(16) 0.0246(18) 0.0202(19) 0.0037(14) -0.0029(14) 0.0022(13)
C3 0.0133(17) 0.041(2) 0.029(2) 0.0110(18) -0.0006(17) -0.0029(16)
C4 0.0157(18) 0.036(2) 0.030(2) 0.0137(18) -0.0010(17) -0.0023(15)
C5 0.0143(17) 0.034(2) 0.024(2) 0.0080(16) -0.0025(16) -0.0031(15)
C6 0.0152(18) 0.038(2) 0.030(2) 0.0152(18) -0.0051(17) -0.0046(16)
C7 0.0203(17) 0.0153(17) 0.026(2) -0.0006(14) 0.0040(15) 0.0017(13)
C8 0.0202(17) 0.0152(16) 0.029(2) 0.0009(14) 0.0023(16) 0.0027(14)
C9 0.0197(17) 0.0182(17) 0.042(3) -0.0004(16) 0.0071(18) -0.0021(13)
C10 0.0182(16) 0.0179(17) 0.053(3) -0.0029(19) 0.004(2) -0.0010(12)
C11 0.0207(18) 0.021(2) 0.054(3) -0.0017(18) 0.006(2) 0.0005(15)
C12 0.0177(18) 0.0197(19) 0.053(3) 0.0011(18) 0.0037(18) -0.0015(14)
C13 0.0137(17) 0.0264(18) 0.020(2) 0.0005(15) -0.0009(15) 0.0015(14)
C14 0.0139(16) 0.0257(18) 0.0178(18) -0.0037(14) -0.0035(14) -0.0003(13)
C15 0.0167(18) 0.047(3) 0.020(2) -0.0060(18) 0.0016(15) 0.0028(17)
C16 0.0150(18) 0.049(3) 0.029(2) -0.010(2) -0.0014(17) 0.0027(17)
C17 0.0136(17) 0.040(2) 0.020(2) -0.0048(17) 0.0007(15) 0.0019(15)
C18 0.0190(18) 0.040(2) 0.0144(19) 0.0000(15) 0.0004(15) 0.0014(15)

loop_
_atom_type_symbol
_atom_type_description
_atom_type_scat_dispersion_real
_atom_type_scat_dispersion_imag
_atom_type_scat_source
C C 0.0033 0.0016 'International Tables Vol C Tables 4.2.6.8 and 6.1.1.4'
H H 0.0000 0.0000 'International Tables Vol C Tables 4.2.6.8 and 6.1.1.4'
N N 0.0061 0.0033 'International Tables Vol C Tables 4.2.6.8 and 6.1.1.4'
O O 0.0106 0.0060 'International Tables Vol C Tables 4.2.6.8 and 6.1.1.4'
Cu Cu 0.3201 1.2651 'International Tables Vol C Tables 4.2.6.8 and 6.1.1.4'

loop_
_geom_angle_atom_site_label_1
_geom_angle_atom_site_label_2
_geom_angle_atom_site_label_3
_geom_angle
_geom_angle_site_symmetry_1
_geom_angle_site_symmetry_3
_geom_angle_publ_flag
O5 Cu1 O1 175.51(13) . . ?
O5 Cu1 O3 89.54(14) . . ?
O1 Cu1 O3 92.47(14) . . ?
O5 Cu1 N2 88.08(14) . 1_545 ?
O1 Cu1 N2 89.35(14) . 1_545 ?
O3 Cu1 N2 171.42(15) . 1_545 ?
O5 Cu1 N3 94.30(13) . 2 ?
O1 Cu1 N3 89.48(14) . 2 ?
O3 Cu1 N3 95.96(13) . 2 ?
N2 Cu1 N3 92.44(14) 1_545 2 ?
O5 Cu1 Cu2 89.79(10) . . ?
O1 Cu1 Cu2 86.62(10) . . ?
O3 Cu1 Cu2 79.73(9) . . ?
N2 Cu1 Cu2 92.01(10) 1_545 . ?
N3 Cu1 Cu2 174.05(9) 2 . ?
N1 Cu2 O4 133.83(15) 2_654 . ?
N1 Cu2 O2 100.81(15) 2_654 . ?
O4 Cu2 O2 99.41(17) . . ?
N1 Cu2 O6 96.22(15) 2_654 . ?
O4 Cu2 O6 101.20(17) . . ?
O2 Cu2 O6 130.68(14) . . ?
N1 Cu2 Cu1 146.55(12) 2_654 . ?
O4 Cu2 Cu1 79.23(10) . . ?
O2 Cu2 Cu1 73.33(9) . . ?
O6 Cu2 Cu1 67.33(10) . . ?
C1 O1 Cu1 121.8(3) . . ?
C1 O2 Cu2 131.3(3) . . ?
C7 O3 Cu1 125.8(3) . . ?
C7 O4 Cu2 127.3(3) . . ?
C13 O5 Cu1 115.7(3) . . ?
C13 O6 Cu2 130.5(3) . . ?
C6 N1 C4 117.1(4) . . ?
C6 N1 Cu2 120.5(3) . 2_655 ?
C4 N1 Cu2 122.0(3) . 2_655 ?
C10 N2 C12 117.3(3) . . ?
C10 N2 Cu1 121.1(3) . 1_565 ?
C12 N2 Cu1 121.6(3) . 1_565 ?
C16 N3 C18 117.6(4) . . ?
C16 N3 Cu1 117.3(3) . 2_554 ?
C18 N3 Cu1 125.1(3) . 2_554 ?
O2 C1 O1 126.1(4) . . ?
O2 C1 C2 117.7(4) . . ?
O1 C1 C2 116.1(4) . . ?
C5 C2 C3 118.5(4) . . ?
C5 C2 C1 119.6(4) . . ?
C3 C2 C1 121.7(4) . . ?
C4 C3 C2 118.8(4) . . ?
C4 C3 H3A 120.6 . . ?
C2 C3 H3A 120.6 . . ?
N1 C4 C3 123.1(4) . . ?
N1 C4 H4A 118.5 . . ?
C3 C4 H4A 118.5 . . ?
C6 C5 C2 119.5(4) . . ?
C6 C5 H5A 120.3 . . ?
C2 C5 H5A 120.3 . . ?
N1 C6 C5 123.0(4) . . ?
N1 C6 H6A 118.5 . . ?
C5 C6 H6A 118.5 . . ?
O4 C7 O3 127.5(4) . . ?
O4 C7 C8 115.4(4) . . ?
O3 C7 C8 117.1(4) . . ?
C11 C8 C9 117.7(4) . . ?
C11 C8 C7 120.5(4) . . ?
C9 C8 C7 121.7(4) . . ?
C10 C9 C8 118.8(4) . . ?
C10 C9 H9A 120.6 . . ?
C8 C9 H9A 120.6 . . ?
N2 C10 C9 123.3(4) . . ?
N2 C10 H10A 118.4 . . ?
C9 C10 H10A 118.4 . . ?
C8 C11 C12 120.1(4) . . ?
C8 C11 H11A 119.9 . . ?
C12 C11 H11A 119.9 . . ?
N2 C12 C11 122.6(4) . . ?
N2 C12 H12A 118.7 . . ?
C11 C12 H12A 118.7 . . ?
O6 C13 O5 125.8(4) . . ?
O6 C13 C14 118.3(4) . . ?
O5 C13 C14 115.9(3) . . ?
C15 C14 C17 118.6(4) . . ?
C15 C14 C13 119.1(4) . . ?
C17 C14 C13 122.3(4) . . ?
C14 C15 C16 118.5(4) . . ?
C14 C15 H15A 120.7 . . ?
C16 C15 H15A 120.7 . . ?
N3 C16 C15 123.4(4) . . ?
N3 C16 H16A 118.3 . . ?
C15 C16 H16A 118.3 . . ?
C14 C17 C18 119.1(4) . . ?
C14 C17 H17A 120.5 . . ?
C18 C17 H17A 120.5 . . ?
N3 C18 C17 122.8(4) . . ?
N3 C18 H18A 118.6 . . ?
C17 C18 H18A 118.6 . . ?

loop_
_geom_bond_atom_site_label_1
_geom_bond_atom_site_label_2
_geom_bond_distance
_geom_bond_site_symmetry_2
_geom_bond_publ_flag
Cu1 O5 1.954(3) . ?
Cu1 O1 1.958(3) . ?
Cu1 O3 1.990(3) . ?
Cu1 N2 2.055(3) 1_545 ?
Cu1 N3 2.266(3) 2 ?
Cu1 Cu2 2.9558(13) . ?
Cu2 N1 1.968(4) 2_654 ?
Cu2 O4 1.975(3) . ?
Cu2 O2 2.138(4) . ?
Cu2 O6 2.224(3) . ?
O1 C1 1.274(5) . ?
O2 C1 1.238(6) . ?
O3 C7 1.252(5) . ?
O4 C7 1.241(5) . ?
O5 C13 1.257(5) . ?
O6 C13 1.242(5) . ?
N1 C6 1.345(5) . ?
N1 C4 1.352(6) . ?
N1 Cu2 1.968(4) 2_655 ?
N2 C10 1.340(5) . ?
N2 C12 1.347(5) . ?
N2 Cu1 2.055(3) 1_565 ?
N3 C16 1.333(6) . ?
N3 C18 1.337(5) . ?
N3 Cu1 2.266(3) 2_554 ?
C1 C2 1.505(5) . ?
C2 C5 1.383(5) . ?
C2 C3 1.384(6) . ?
C3 C4 1.384(6) . ?
C3 H3A 0.9300 . ?
C4 H4A 0.9300 . ?
C5 C6 1.375(6) . ?
C5 H5A 0.9300 . ?
C6 H6A 0.9300 . ?
C7 C8 1.509(5) . ?
C8 C11 1.375(6) . ?
C8 C9 1.397(5) . ?
C9 C10 1.383(5) . ?
C9 H9A 0.9300 . ?
C10 H10A 0.9300 . ?
C11 C12 1.376(6) . ?
C11 H11A 0.9300 . ?
C12 H12A 0.9300 . ?
C13 C14 1.512(5) . ?
C14 C15 1.381(6) . ?
C14 C17 1.383(6) . ?
C15 C16 1.394(6) . ?
C15 H15A 0.9300 . ?
C16 H16A 0.9300 . ?
C17 C18 1.389(6) . ?
C17 H17A 0.9300 . ?
C18 H18A 0.9300 . ?

loop_
_geom_torsion_atom_site_label_1
_geom_torsion_atom_site_label_2
_geom_torsion_atom_site_label_3
_geom_torsion_atom_site_label_4
_geom_torsion
_geom_torsion_site_symmetry_1
_geom_torsion_site_symmetry_2
_geom_torsion_site_symmetry_3
_geom_torsion_site_symmetry_4
_geom_torsion_publ_flag
O5 Cu1 Cu2 N1 -86.8(2) . . . 2_654 ?
O1 Cu1 Cu2 N1 90.5(2) . . . 2_654 ?
O3 Cu1 Cu2 N1 -176.4(2) . . . 2_654 ?
N2 Cu1 Cu2 N1 1.2(2) 1_545 . . 2_654 ?
N3 Cu1 Cu2 N1 139.6(9) 2 . . 2_654 ?
O5 Cu1 Cu2 O4 85.45(16) . . . . ?
O1 Cu1 Cu2 O4 -97.25(16) . . . . ?
O3 Cu1 Cu2 O4 -4.12(17) . . . . ?
N2 Cu1 Cu2 O4 173.52(18) 1_545 . . . ?
N3 Cu1 Cu2 O4 -48.1(9) 2 . . . ?
O5 Cu1 Cu2 O2 -171.22(13) . . . . ?
O1 Cu1 Cu2 O2 6.08(13) . . . . ?
O3 Cu1 Cu2 O2 99.21(15) . . . . ?
N2 Cu1 Cu2 O2 -83.15(15) 1_545 . . . ?
N3 Cu1 Cu2 O2 55.3(9) 2 . . . ?
O5 Cu1 Cu2 O6 -21.63(15) . . . . ?
O1 Cu1 Cu2 O6 155.67(15) . . . . ?
O3 Cu1 Cu2 O6 -111.20(16) . . . . ?
N2 Cu1 Cu2 O6 66.44(15) 1_545 . . . ?
N3 Cu1 Cu2 O6 -155.1(9) 2 . . . ?
O5 Cu1 O1 C1 27.6(18) . . . . ?
O3 Cu1 O1 C1 -88.9(3) . . . . ?
N2 Cu1 O1 C1 82.7(3) 1_545 . . . ?
N3 Cu1 O1 C1 175.2(3) 2 . . . ?
Cu2 Cu1 O1 C1 -9.3(3) . . . . ?
N1 Cu2 O2 C1 -152.0(4) 2_654 . . . ?
O4 Cu2 O2 C1 69.7(4) . . . . ?
O6 Cu2 O2 C1 -44.0(5) . . . . ?
Cu1 Cu2 O2 C1 -5.9(4) . . . . ?
O5 Cu1 O3 C7 -86.3(4) . . . . ?
O1 Cu1 O3 C7 89.7(4) . . . . ?
N2 Cu1 O3 C7 -12.5(12) 1_545 . . . ?
N3 Cu1 O3 C7 179.4(4) 2 . . . ?
Cu2 Cu1 O3 C7 3.5(4) . . . . ?
N1 Cu2 O4 C7 -179.1(4) 2_654 . . . ?
O2 Cu2 O4 C7 -64.1(5) . . . . ?
O6 Cu2 O4 C7 70.9(5) . . . . ?
Cu1 Cu2 O4 C7 6.8(4) . . . . ?
O1 Cu1 O5 C13 -13.0(18) . . . . ?
O3 Cu1 O5 C13 103.6(3) . . . . ?
N2 Cu1 O5 C13 -68.2(3) 1_545 . . . ?
N3 Cu1 O5 C13 -160.5(3) 2 . . . ?
Cu2 Cu1 O5 C13 23.9(3) . . . . ?
N1 Cu2 O6 C13 -178.7(4) 2_654 . . . ?
O4 Cu2 O6 C13 -41.7(4) . . . . ?
O2 Cu2 O6 C13 71.3(5) . . . . ?
Cu1 Cu2 O6 C13 31.5(4) . . . . ?
Cu2 O2 C1 O1 1.0(6) . . . . ?
Cu2 O2 C1 C2 177.9(3) . . . . ?
Cu1 O1 C1 O2 8.4(6) . . . . ?
Cu1 O1 C1 C2 -168.5(3) . . . . ?
O2 C1 C2 C5 24.1(6) . . . . ?
O1 C1 C2 C5 -158.7(4) . . . . ?
O2 C1 C2 C3 -150.6(4) . . . . ?
O1 C1 C2 C3 26.6(6) . . . . ?
C5 C2 C3 C4 -2.2(7) . . . . ?
C1 C2 C3 C4 172.6(4) . . . . ?
C6 N1 C4 C3 2.2(7) . . . . ?
Cu2 N1 C4 C3 -170.5(4) 2_655 . . . ?
C2 C3 C4 N1 0.6(8) . . . . ?
C3 C2 C5 C6 1.2(7) . . . . ?
C1 C2 C5 C6 -173.7(4) . . . . ?
C4 N1 C6 C5 -3.4(7) . . . . ?
Cu2 N1 C6 C5 169.5(4) 2_655 . . . ?
C2 C5 C6 N1 1.8(7) . . . . ?
Cu2 O4 C7 O3 -6.9(8) . . . . ?
Cu2 O4 C7 C8 172.1(3) . . . . ?
Cu1 O3 C7 O4 0.2(7) . . . . ?
Cu1 O3 C7 C8 -178.8(3) . . . . ?
O4 C7 C8 C11 -30.7(7) . . . . ?
O3 C7 C8 C11 148.4(5) . . . . ?
O4 C7 C8 C9 148.4(5) . . . . ?
O3 C7 C8 C9 -32.5(6) . . . . ?
C11 C8 C9 C10 -1.4(7) . . . . ?
C7 C8 C9 C10 179.4(4) . . . . ?
C12 N2 C10 C9 3.8(8) . . . . ?
Cu1 N2 C10 C9 -179.9(4) 1_565 . . . ?
C8 C9 C10 N2 -1.9(8) . . . . ?
C9 C8 C11 C12 2.7(8) . . . . ?
C7 C8 C11 C12 -178.1(5) . . . . ?
C10 N2 C12 C11 -2.4(8) . . . . ?
Cu1 N2 C12 C11 -178.7(4) 1_565 . . . ?
C8 C11 C12 N2 -0.9(9) . . . . ?
Cu2 O6 C13 O5 -25.7(7) . . . . ?
Cu2 O6 C13 C14 156.1(3) . . . . ?
Cu1 O5 C13 O6 -8.8(6) . . . . ?
Cu1 O5 C13 C14 169.3(3) . . . . ?
O6 C13 C14 C15 -175.2(4) . . . . ?
O5 C13 C14 C15 6.5(6) . . . . ?
O6 C13 C14 C17 4.2(6) . . . . ?
O5 C13 C14 C17 -174.1(4) . . . . ?
C17 C14 C15 C16 0.4(7) . . . . ?
C13 C14 C15 C16 179.8(4) . . . . ?
C18 N3 C16 C15 -0.6(7) . . . . ?
Cu1 N3 C16 C15 -177.3(4) 2_554 . . . ?
C14 C15 C16 N3 0.6(8) . . . . ?
C15 C14 C17 C18 -1.4(7) . . . . ?
C13 C14 C17 C18 179.2(4) . . . . ?
C16 N3 C18 C17 -0.5(7) . . . . ?
Cu1 N3 C18 C17 175.9(3) 2_554 . . . ?
C14 C17 C18 N3 1.5(7) . . . . ?
